data_4078020
loop_
_publ_author_name
'Zhang, Jie'
'Qiu, Jinshui'
'Yao, Yingming'
'Zhang, Yong'
'Wang, Yaorong'
'Shen, Qi'

_publ_section_title
;
 Synthesis and Characterization of Lanthanide Amides Bearing Aminophenoxy
 Ligands and Their Catalytic Activity for the Polymerization of Lactides
;
_journal_issue 8
_journal_name_full Organometallics
_journal_page_first 3138
_journal_paper_doi 10.1021/om300036a
_journal_volume 31
_journal_year 2012
_chemical_formula_moiety 'C56 H94 N4 Nd2 O4 Si4, 2(C7 H8)'
_chemical_formula_sum 'C70 H110 N4 Nd2 O4 Si4'
_chemical_formula_weight 1472.46
_chemical_name_systematic
; 
 ? 
;
_space_group_IT_number 14
_symmetry_cell_setting monoclinic
_symmetry_Int_Tables_number 14
_symmetry_space_group_name_Hall '-P 2ybc'
_symmetry_space_group_name_H-M 'P 1 21/c 1'
_atom_sites_solution_hydrogens geom
_atom_sites_solution_primary direct
_atom_sites_solution_secondary difmap
_audit_creation_method SHELXL-97
_cell_angle_alpha 90.00
_cell_angle_beta 110.702(2)
_cell_angle_gamma 90.00
_cell_formula_units_Z 2
_cell_length_a 12.3331(9)
_cell_length_b 20.8502(14)
_cell_length_c 15.5922(12)
_cell_measurement_reflns_used 16788
_cell_measurement_temperature 223(2)
_cell_measurement_theta_max 27.5
_cell_measurement_theta_min 3.2
_cell_volume 3750.6(5)
_computing_cell_refinement CrystalClear
_computing_data_collection CrystalClear
_computing_data_reduction CrystalStructure
_computing_structure_refinement 'SHELXL-97 (Sheldrick, 1997)'
_computing_structure_solution 'SHELXS-97 (Sheldrick, 1990)'
_diffrn_ambient_temperature 223(2)
_diffrn_detector_area_resol_mean 14.63
_diffrn_measured_fraction_theta_full 0.992
_diffrn_measured_fraction_theta_max 0.992
_diffrn_measurement_device_type 'Rigaku Saturn'
_diffrn_measurement_method \w
_diffrn_radiation_monochromator graphite
_diffrn_radiation_source 'fine-focus sealed tube'
_diffrn_radiation_type MoK\a
_diffrn_radiation_wavelength 0.71075
_diffrn_reflns_av_R_equivalents 0.0327
_diffrn_reflns_av_sigmaI/netI 0.0419
_diffrn_reflns_limit_h_max 14
_diffrn_reflns_limit_h_min -14
_diffrn_reflns_limit_k_max 25
_diffrn_reflns_limit_k_min -25
_diffrn_reflns_limit_l_max 18
_diffrn_reflns_limit_l_min -15
_diffrn_reflns_number 19096
_diffrn_reflns_theta_full 25.50
_diffrn_reflns_theta_max 25.50
_diffrn_reflns_theta_min 3.25
_exptl_absorpt_coefficient_mu 1.478
_exptl_absorpt_correction_T_max 0.723
_exptl_absorpt_correction_T_min 0.516
_exptl_absorpt_correction_type multi-scan
_exptl_absorpt_process_details 'Jacobson, R. (1998) Private communication'
_exptl_crystal_colour colorless
_exptl_crystal_density_diffrn 1.304
_exptl_crystal_density_method 'not measured'
_exptl_crystal_description block
_exptl_crystal_F_000 1532
_exptl_crystal_size_max 0.38
_exptl_crystal_size_mid 0.22
_exptl_crystal_size_min 0.22
_refine_diff_density_max 1.108
_refine_diff_density_min -0.709
_refine_diff_density_rms 0.083
_refine_ls_extinction_method none
_refine_ls_goodness_of_fit_ref 1.118
_refine_ls_hydrogen_treatment constr
_refine_ls_matrix_type full
_refine_ls_number_parameters 373
_refine_ls_number_reflns 6932
_refine_ls_number_restraints 29
_refine_ls_restrained_S_all 1.134
_refine_ls_R_factor_all 0.0529
_refine_ls_R_factor_gt 0.0449
_refine_ls_shift/su_max 0.001
_refine_ls_shift/su_mean 0.000
_refine_ls_structure_factor_coef Fsqd
_refine_ls_weighting_details 'calc w=1/[\s^2^(Fo^2^)+(0.0445P)^2^+3.8085P] where P=(Fo^2^+2Fc^2^)/3'
_refine_ls_weighting_scheme calc
_refine_ls_wR_factor_gt 0.1015
_refine_ls_wR_factor_ref 0.1062
_reflns_number_gt 6089
_reflns_number_total 6932
_reflns_threshold_expression >2sigma(I)
_cod_data_source_file om300036a_si_001.cif
_cod_data_source_block complex4
_cod_original_sg_symbol_H-M 'P 21/c'
_cod_database_code 4078020

loop_
_symmetry_equiv_pos_as_xyz
'x, y, z'
'-x, y+1/2, -z+1/2'
'-x, -y, -z'
'x, -y-1/2, z-1/2'

loop_
_atom_site_label
_atom_site_type_symbol
_atom_site_fract_x
_atom_site_fract_y
_atom_site_fract_z
_atom_site_U_iso_or_equiv
_atom_site_adp_type
_atom_site_occupancy
_atom_site_symmetry_multiplicity
_atom_site_calc_flag
_atom_site_refinement_flags
_atom_site_disorder_assembly
_atom_site_disorder_group
Nd1 Nd 0.398573(19) 0.433750(10) 0.430115(16) 0.03470(10) Uani 1 1 d . . .
Si1 Si 0.11231(12) 0.39326(7) 0.30853(11) 0.0537(4) Uani 1 1 d . . .
Si2 Si 0.19448(12) 0.36909(7) 0.51323(11) 0.0510(3) Uani 1 1 d . . .
O1 O 0.4490(2) 0.54602(13) 0.43318(19) 0.0346(6) Uani 1 1 d . . .
O2 O 0.4262(3) 0.32479(14) 0.3684(2) 0.0489(8) Uani 1 1 d . . .
N1 N 0.4992(3) 0.43414(15) 0.3301(3) 0.0376(8) Uani 1 1 d . . .
N2 N 0.2159(3) 0.39391(17) 0.4159(3) 0.0421(9) Uani 1 1 d . . .
C1 C 0.3856(4) 0.56365(17) 0.3443(3) 0.0313(9) Uani 1 1 d . . .
C2 C 0.2841(3) 0.60152(19) 0.3219(3) 0.0335(9) Uani 1 1 d . . .
C3 C 0.2260(4) 0.61466(19) 0.2297(3) 0.0383(10) Uani 1 1 d . . .
H3 H 0.1575 0.6390 0.2137 0.046 Uiso 1 1 calc R . .
C4 C 0.2627(4) 0.5940(2) 0.1592(3) 0.0400(10) Uani 1 1 d . . .
C5 C 0.3609(4) 0.5563(2) 0.1845(3) 0.0415(10) Uani 1 1 d . . .
H5 H 0.3870 0.5409 0.1386 0.050 Uiso 1 1 calc R . .
C6 C 0.4227(4) 0.54031(19) 0.2748(3) 0.0348(9) Uani 1 1 d . . .
C7 C 0.5255(4) 0.4956(2) 0.2968(3) 0.0410(10) Uani 1 1 d . . .
H7A H 0.5447 0.4886 0.2417 0.049 Uiso 1 1 calc R . .
H7B H 0.5929 0.5151 0.3437 0.049 Uiso 1 1 calc R . .
C8 C 0.5491(4) 0.3808(2) 0.3081(3) 0.0445(11) Uani 1 1 d . . .
C9 C 0.5081(4) 0.3206(2) 0.3248(3) 0.0494(12) Uani 1 1 d . . .
C10 C 0.5449(6) 0.2629(2) 0.3013(4) 0.0689(17) Uani 1 1 d . . .
H10 H 0.5138 0.2239 0.3120 0.083 Uiso 1 1 calc R . .
C11 C 0.6292(7) 0.2643(3) 0.2616(5) 0.094(2) Uani 1 1 d . . .
H11 H 0.6551 0.2257 0.2441 0.112 Uiso 1 1 calc R . .
C12 C 0.6743(7) 0.3208(3) 0.2479(5) 0.088(2) Uani 1 1 d . . .
H12 H 0.7332 0.3207 0.2228 0.106 Uiso 1 1 calc R . .
C13 C 0.6357(5) 0.3791(3) 0.2699(4) 0.0654(15) Uani 1 1 d . . .
H13 H 0.6682 0.4177 0.2590 0.078 Uiso 1 1 calc R . .
C14 C 0.3814(6) 0.2651(2) 0.3885(5) 0.0732(17) Uani 1 1 d . . .
H14A H 0.3447 0.2415 0.3320 0.110 Uiso 1 1 calc R . .
H14B H 0.3248 0.2738 0.4172 0.110 Uiso 1 1 calc R . .
H14C H 0.4444 0.2399 0.4297 0.110 Uiso 1 1 calc R . .
C15 C 0.2407(4) 0.6290(2) 0.3958(3) 0.0404(10) Uani 1 1 d . . .
C16 C 0.1234(5) 0.6626(3) 0.3538(4) 0.0708(17) Uani 1 1 d . . .
H16A H 0.1300 0.6971 0.3143 0.106 Uiso 1 1 calc R . .
H16B H 0.1001 0.6799 0.4024 0.106 Uiso 1 1 calc R . .
H16C H 0.0659 0.6320 0.3182 0.106 Uiso 1 1 calc R . .
C17 C 0.3276(5) 0.6793(2) 0.4514(3) 0.0525(12) Uani 1 1 d . . .
H17A H 0.4038 0.6600 0.4777 0.079 Uiso 1 1 calc R . .
H17B H 0.3034 0.6955 0.5002 0.079 Uiso 1 1 calc R . .
H17C H 0.3308 0.7144 0.4115 0.079 Uiso 1 1 calc R . .
C18 C 0.2257(5) 0.5760(2) 0.4593(4) 0.0526(13) Uani 1 1 d . . .
H18A H 0.1776 0.5420 0.4227 0.079 Uiso 1 1 calc R . .
H18B H 0.1889 0.5939 0.4997 0.079 Uiso 1 1 calc R . .
H18C H 0.3010 0.5588 0.4957 0.079 Uiso 1 1 calc R . .
C19 C 0.1949(5) 0.6094(3) 0.0580(3) 0.0558(13) Uani 1 1 d . . .
C20 C 0.1301(10) 0.5522(4) 0.0124(6) 0.176(6) Uani 1 1 d . . .
H20A H 0.0551 0.5515 0.0194 0.264 Uiso 1 1 calc R . .
H20B H 0.1732 0.5140 0.0399 0.264 Uiso 1 1 calc R . .
H20C H 0.1194 0.5534 -0.0523 0.264 Uiso 1 1 calc R . .
C21 C 0.2754(7) 0.6273(5) 0.0081(5) 0.137(4) Uani 1 1 d . . .
H21A H 0.3244 0.5910 0.0077 0.206 Uiso 1 1 calc R . .
H21B H 0.3235 0.6632 0.0390 0.206 Uiso 1 1 calc R . .
H21C H 0.2302 0.6393 -0.0545 0.206 Uiso 1 1 calc R . .
C22 C 0.1192(9) 0.6675(6) 0.0476(5) 0.173(6) Uani 1 1 d . . .
H22A H 0.0974 0.6838 -0.0145 0.260 Uiso 1 1 calc R . .
H22B H 0.1612 0.7003 0.0906 0.260 Uiso 1 1 calc R . .
H22C H 0.0499 0.6558 0.0599 0.260 Uiso 1 1 calc R . .
C23 C -0.0252(6) 0.4342(4) 0.3026(6) 0.101(3) Uani 1 1 d . . .
H23A H -0.0588 0.4120 0.3419 0.152 Uiso 1 1 calc R . .
H23B H -0.0795 0.4335 0.2399 0.152 Uiso 1 1 calc R . .
H23C H -0.0086 0.4783 0.3229 0.152 Uiso 1 1 calc R . .
C24 C 0.0713(7) 0.3109(3) 0.2591(5) 0.091(2) Uani 1 1 d . . .
H24A H 0.1388 0.2898 0.2540 0.136 Uiso 1 1 calc R . .
H24B H 0.0116 0.3143 0.1989 0.136 Uiso 1 1 calc R . .
H24C H 0.0422 0.2860 0.2990 0.136 Uiso 1 1 calc R . .
C25 C 0.1721(6) 0.4358(3) 0.2303(4) 0.0784(19) Uani 1 1 d . . .
H25A H 0.1786 0.4812 0.2448 0.118 Uiso 1 1 calc R . .
H25B H 0.1207 0.4298 0.1674 0.118 Uiso 1 1 calc R . .
H25C H 0.2480 0.4187 0.2380 0.118 Uiso 1 1 calc R . .
C26 C 0.1333(5) 0.4336(3) 0.5656(4) 0.0673(16) Uani 1 1 d . . .
H26A H 0.1865 0.4696 0.5821 0.101 Uiso 1 1 calc R . .
H26B H 0.1222 0.4171 0.6201 0.101 Uiso 1 1 calc R . .
H26C H 0.0594 0.4475 0.5219 0.101 Uiso 1 1 calc R . .
C27 C 0.3391(5) 0.3441(3) 0.5994(4) 0.0637(15) Uani 1 1 d . . .
H27A H 0.3666 0.3062 0.5774 0.096 Uiso 1 1 calc R . .
H27B H 0.3305 0.3346 0.6576 0.096 Uiso 1 1 calc R . .
H27C H 0.3945 0.3787 0.6076 0.096 Uiso 1 1 calc R . .
C28 C 0.0962(6) 0.2979(3) 0.4962(5) 0.0829(19) Uani 1 1 d . . .
H28A H 0.0186 0.3096 0.4566 0.124 Uiso 1 1 calc R . .
H28B H 0.0946 0.2838 0.5551 0.124 Uiso 1 1 calc R . .
H28C H 0.1247 0.2633 0.4682 0.124 Uiso 1 1 calc R . .
C29 C 0.3071(17) 0.3766(13) 1.0026(14) 0.137(2) Uiso 0.50 1 d PD A 1
C29' C 0.2426(16) 0.3933(11) 0.9113(14) 0.137(2) Uiso 0.50 1 d PD B 2
C30 C 0.3989(18) 0.3971(11) 0.9832(14) 0.137(2) Uiso 0.50 1 d PD A 1
C30' C 0.3092(18) 0.4356(10) 0.8770(15) 0.137(2) Uiso 0.50 1 d PD B 2
C31 C 0.381(2) 0.4181(11) 0.8961(14) 0.137(2) Uiso 0.50 1 d PD A 1
C31' C 0.4154(17) 0.4441(10) 0.9497(14) 0.137(2) Uiso 0.50 1 d PD B 2
C32 C 0.2769(18) 0.4327(10) 0.8202(16) 0.137(2) Uiso 0.50 1 d PD A 1
C32' C 0.4440(17) 0.4089(11) 1.0323(15) 0.137(2) Uiso 0.50 1 d PD B 2
C33 C 0.199(2) 0.3976(11) 0.8435(15) 0.137(2) Uiso 0.50 1 d PD A 1
C33' C 0.3787(17) 0.3684(10) 1.0675(14) 0.137(2) Uiso 0.50 1 d PD B 2
C34 C 0.2000(18) 0.3756(11) 0.9304(13) 0.137(2) Uiso 0.50 1 d PD A 1
C34' C 0.2634(16) 0.3695(13) 0.9992(14) 0.137(2) Uiso 0.50 1 d PD B 2
C35 C 0.3199(18) 0.3457(10) 1.0945(13) 0.137(2) Uiso 0.50 1 d PD A 1
C35' C 0.1170(16) 0.4033(11) 0.8437(14) 0.137(2) Uiso 0.50 1 d PD B 2

loop_
_atom_site_aniso_label
_atom_site_aniso_U_11
_atom_site_aniso_U_22
_atom_site_aniso_U_33
_atom_site_aniso_U_23
_atom_site_aniso_U_13
_atom_site_aniso_U_12
Nd1 0.03431(15) 0.03303(14) 0.03546(16) -0.00454(9) 0.01073(11) -0.00460(9)
Si1 0.0438(7) 0.0485(8) 0.0581(9) -0.0045(6) 0.0049(7) -0.0126(6)
Si2 0.0445(7) 0.0467(7) 0.0622(10) 0.0057(6) 0.0196(7) -0.0069(6)
O1 0.0380(15) 0.0321(14) 0.0313(16) 0.0039(12) 0.0092(13) 0.0060(13)
O2 0.060(2) 0.0314(16) 0.052(2) -0.0030(14) 0.0156(17) -0.0006(15)
N1 0.043(2) 0.0318(18) 0.039(2) 0.0010(15) 0.0148(17) 0.0065(16)
N2 0.0357(19) 0.0379(19) 0.049(2) -0.0011(17) 0.0103(18) -0.0078(16)
C1 0.033(2) 0.028(2) 0.031(2) 0.0027(16) 0.0091(18) -0.0036(17)
C2 0.033(2) 0.030(2) 0.034(2) 0.0004(17) 0.0088(18) 0.0000(18)
C3 0.037(2) 0.032(2) 0.038(3) 0.0063(18) 0.005(2) 0.0031(19)
C4 0.043(2) 0.040(2) 0.032(2) 0.0036(19) 0.007(2) 0.000(2)
C5 0.050(3) 0.042(2) 0.035(3) 0.0027(19) 0.018(2) 0.001(2)
C6 0.039(2) 0.031(2) 0.036(2) 0.0023(17) 0.0147(19) 0.0012(18)
C7 0.044(2) 0.042(2) 0.043(3) 0.003(2) 0.022(2) 0.009(2)
C8 0.054(3) 0.047(3) 0.034(3) -0.001(2) 0.017(2) 0.016(2)
C9 0.063(3) 0.042(3) 0.038(3) -0.004(2) 0.012(2) 0.013(2)
C10 0.105(5) 0.040(3) 0.060(4) -0.004(2) 0.026(3) 0.020(3)
C11 0.156(7) 0.060(4) 0.088(5) 0.007(3) 0.071(5) 0.053(4)
C12 0.118(6) 0.087(5) 0.082(5) 0.008(4) 0.063(4) 0.053(4)
C13 0.081(4) 0.064(3) 0.062(4) 0.006(3) 0.039(3) 0.029(3)
C14 0.088(4) 0.037(3) 0.098(5) 0.001(3) 0.038(4) -0.008(3)
C15 0.042(2) 0.041(2) 0.038(3) 0.0036(19) 0.014(2) 0.010(2)
C16 0.057(3) 0.096(4) 0.059(4) 0.000(3) 0.019(3) 0.036(3)
C17 0.066(3) 0.045(3) 0.045(3) -0.006(2) 0.019(3) 0.007(2)
C18 0.061(3) 0.054(3) 0.053(3) 0.002(2) 0.034(3) 0.001(2)
C19 0.057(3) 0.069(3) 0.034(3) 0.008(2) 0.006(2) 0.008(3)
C20 0.217(12) 0.144(8) 0.072(6) 0.029(5) -0.065(7) -0.099(8)
C21 0.102(6) 0.238(12) 0.062(5) 0.070(6) 0.016(4) -0.009(7)
C22 0.209(11) 0.234(12) 0.054(5) 0.044(6) 0.018(6) 0.166(10)
C23 0.057(4) 0.128(7) 0.092(6) -0.009(4) -0.006(4) 0.015(4)
C24 0.108(5) 0.062(4) 0.074(5) -0.015(3) -0.002(4) -0.029(4)
C25 0.076(4) 0.081(4) 0.060(4) 0.009(3) 0.002(3) -0.023(3)
C26 0.062(3) 0.075(4) 0.073(4) 0.009(3) 0.033(3) 0.007(3)
C27 0.063(3) 0.059(3) 0.064(4) 0.009(3) 0.015(3) 0.003(3)
C28 0.076(4) 0.076(4) 0.097(5) 0.009(4) 0.031(4) -0.026(4)

loop_
_atom_type_symbol
_atom_type_description
_atom_type_scat_dispersion_real
_atom_type_scat_dispersion_imag
_atom_type_scat_source
C C 0.0033 0.0016 'International Tables Vol C Tables 4.2.6.8 and 6.1.1.4'
H H 0.0000 0.0000 'International Tables Vol C Tables 4.2.6.8 and 6.1.1.4'
N N 0.0061 0.0033 'International Tables Vol C Tables 4.2.6.8 and 6.1.1.4'
O O 0.0106 0.0060 'International Tables Vol C Tables 4.2.6.8 and 6.1.1.4'
Nd Nd -0.1943 3.0179 'International Tables Vol C Tables 4.2.6.8 and 6.1.1.4'
Si Si 0.0817 0.0704 'International Tables Vol C Tables 4.2.6.8 and 6.1.1.4'

loop_
_geom_angle_atom_site_label_1
_geom_angle_atom_site_label_2
_geom_angle_atom_site_label_3
_geom_angle
_geom_angle_site_symmetry_1
_geom_angle_site_symmetry_3
N1 Nd1 O1 99.47(12) . 3_666
N1 Nd1 N2 131.85(13) . .
O1 Nd1 N2 126.18(12) 3_666 .
N1 Nd1 O1 79.30(10) . .
O1 Nd1 O1 71.81(10) 3_666 .
N2 Nd1 O1 125.33(11) . .
N1 Nd1 O2 64.60(11) . .
O1 Nd1 O2 109.64(10) 3_666 .
N2 Nd1 O2 84.27(12) . .
O1 Nd1 O2 143.75(10) . .
N1 Nd1 C1 69.67(11) . .
O1 Nd1 C1 98.24(10) 3_666 .
N2 Nd1 C1 112.39(12) . .
O1 Nd1 C1 26.84(10) . .
O2 Nd1 C1 129.23(11) . .
N1 Nd1 Si1 108.52(10) . .
O1 Nd1 Si1 151.71(7) 3_666 .
N2 Nd1 Si1 26.01(10) . .
O1 Nd1 Si1 116.81(7) . .
O2 Nd1 Si1 79.75(8) . .
C1 Nd1 Si1 95.29(8) . .
N1 Nd1 Nd1 89.02(9) . 3_666
O1 Nd1 Nd1 36.69(7) 3_666 3_666
N2 Nd1 Nd1 136.15(9) . 3_666
O1 Nd1 Nd1 35.13(7) . 3_666
O2 Nd1 Nd1 135.29(8) . 3_666
C1 Nd1 Nd1 61.69(8) . 3_666
Si1 Nd1 Nd1 144.78(3) . 3_666
N2 Si1 C25 107.9(2) . .
N2 Si1 C23 113.3(3) . .
C25 Si1 C23 108.2(4) . .
N2 Si1 C24 114.1(3) . .
C25 Si1 C24 106.2(3) . .
C23 Si1 C24 106.8(3) . .
N2 Si1 Nd1 36.82(12) . .
C25 Si1 Nd1 71.3(2) . .
C23 Si1 Nd1 130.2(2) . .
C24 Si1 Nd1 121.4(2) . .
N2 Si2 C26 112.5(2) . .
N2 Si2 C28 114.1(3) . .
C26 Si2 C28 107.0(3) . .
N2 Si2 C27 108.2(2) . .
C26 Si2 C27 108.3(3) . .
C28 Si2 C27 106.4(3) . .
C1 O1 Nd1 149.2(2) . 3_666
C1 O1 Nd1 100.8(2) . .
Nd1 O1 Nd1 108.19(10) 3_666 .
C9 O2 C14 116.6(4) . .
C9 O2 Nd1 117.0(3) . .
C14 O2 Nd1 125.3(3) . .
C8 N1 C7 116.5(4) . .
C8 N1 Nd1 124.2(3) . .
C7 N1 Nd1 118.9(2) . .
Si2 N2 Si1 124.8(2) . .
Si2 N2 Nd1 118.03(19) . .
Si1 N2 Nd1 117.18(19) . .
O1 C1 C6 117.3(3) . .
O1 C1 C2 122.3(4) . .
C6 C1 C2 120.3(4) . .
O1 C1 Nd1 52.34(17) . .
C6 C1 Nd1 92.9(2) . .
C2 C1 Nd1 121.1(3) . .
C3 C2 C1 117.0(4) . .
C3 C2 C15 120.8(4) . .
C1 C2 C15 122.2(4) . .
C2 C3 C4 124.2(4) . .
C2 C3 H3 117.9 . .
C4 C3 H3 117.9 . .
C5 C4 C3 116.5(4) . .
C5 C4 C19 121.2(4) . .
C3 C4 C19 122.2(4) . .
C4 C5 C6 122.8(4) . .
C4 C5 H5 118.6 . .
C6 C5 H5 118.6 . .
C5 C6 C1 119.2(4) . .
C5 C6 C7 119.7(4) . .
C1 C6 C7 121.0(4) . .
N1 C7 C6 110.4(3) . .
N1 C7 H7A 109.6 . .
C6 C7 H7A 109.6 . .
N1 C7 H7B 109.6 . .
C6 C7 H7B 109.6 . .
H7A C7 H7B 108.1 . .
N1 C8 C13 127.3(5) . .
N1 C8 C9 116.9(4) . .
C13 C8 C9 115.8(4) . .
C10 C9 O2 122.8(5) . .
C10 C9 C8 123.6(5) . .
O2 C9 C8 113.6(4) . .
C9 C10 C11 118.0(6) . .
C9 C10 H10 121.0 . .
C11 C10 H10 121.0 . .
C12 C11 C10 120.3(5) . .
C12 C11 H11 119.9 . .
C10 C11 H11 119.9 . .
C11 C12 C13 121.8(6) . .
C11 C12 H12 119.1 . .
C13 C12 H12 119.1 . .
C12 C13 C8 120.5(6) . .
C12 C13 H13 119.8 . .
C8 C13 H13 119.8 . .
O2 C14 H14A 109.5 . .
O2 C14 H14B 109.5 . .
H14A C14 H14B 109.5 . .
O2 C14 H14C 109.5 . .
H14A C14 H14C 109.5 . .
H14B C14 H14C 109.5 . .
C16 C15 C17 107.2(4) . .
C16 C15 C18 107.1(4) . .
C17 C15 C18 110.3(4) . .
C16 C15 C2 112.0(4) . .
C17 C15 C2 108.6(4) . .
C18 C15 C2 111.6(4) . .
C15 C16 H16A 109.5 . .
C15 C16 H16B 109.5 . .
H16A C16 H16B 109.5 . .
C15 C16 H16C 109.5 . .
H16A C16 H16C 109.5 . .
H16B C16 H16C 109.5 . .
C15 C17 H17A 109.5 . .
C15 C17 H17B 109.5 . .
H17A C17 H17B 109.5 . .
C15 C17 H17C 109.5 . .
H17A C17 H17C 109.5 . .
H17B C17 H17C 109.5 . .
C15 C18 H18A 109.5 . .
C15 C18 H18B 109.5 . .
H18A C18 H18B 109.5 . .
C15 C18 H18C 109.5 . .
H18A C18 H18C 109.5 . .
H18B C18 H18C 109.5 . .
C20 C19 C22 112.9(8) . .
C20 C19 C21 107.2(7) . .
C22 C19 C21 104.0(7) . .
C20 C19 C4 109.5(5) . .
C22 C19 C4 111.8(5) . .
C21 C19 C4 111.3(5) . .
C19 C20 H20A 109.5 . .
C19 C20 H20B 109.5 . .
H20A C20 H20B 109.5 . .
C19 C20 H20C 109.5 . .
H20A C20 H20C 109.5 . .
H20B C20 H20C 109.5 . .
C19 C21 H21A 109.5 . .
C19 C21 H21B 109.5 . .
H21A C21 H21B 109.5 . .
C19 C21 H21C 109.5 . .
H21A C21 H21C 109.5 . .
H21B C21 H21C 109.5 . .
C19 C22 H22A 109.5 . .
C19 C22 H22B 109.5 . .
H22A C22 H22B 109.5 . .
C19 C22 H22C 109.5 . .
H22A C22 H22C 109.5 . .
H22B C22 H22C 109.5 . .
Si1 C23 H23A 109.5 . .
Si1 C23 H23B 109.5 . .
H23A C23 H23B 109.5 . .
Si1 C23 H23C 109.5 . .
H23A C23 H23C 109.5 . .
H23B C23 H23C 109.5 . .
Si1 C24 H24A 109.5 . .
Si1 C24 H24B 109.5 . .
H24A C24 H24B 109.5 . .
Si1 C24 H24C 109.5 . .
H24A C24 H24C 109.5 . .
H24B C24 H24C 109.5 . .
Si1 C25 H25A 109.5 . .
Si1 C25 H25B 109.5 . .
H25A C25 H25B 109.5 . .
Si1 C25 H25C 109.5 . .
H25A C25 H25C 109.5 . .
H25B C25 H25C 109.5 . .
Si2 C26 H26A 109.5 . .
Si2 C26 H26B 109.5 . .
H26A C26 H26B 109.5 . .
Si2 C26 H26C 109.5 . .
H26A C26 H26C 109.5 . .
H26B C26 H26C 109.5 . .
Si2 C27 H27A 109.5 . .
Si2 C27 H27B 109.5 . .
H27A C27 H27B 109.5 . .
Si2 C27 H27C 109.5 . .
H27A C27 H27C 109.5 . .
H27B C27 H27C 109.5 . .
Si2 C28 H28A 109.5 . .
Si2 C28 H28B 109.5 . .
H28A C28 H28B 109.5 . .
Si2 C28 H28C 109.5 . .
H28A C28 H28C 109.5 . .
H28B C28 H28C 109.5 . .
C30 C29 C34 117.1(18) . .
C30 C29 C35 122.0(18) . .
C34 C29 C35 120.2(17) . .
C34' C29' C30' 131.0(18) . .
C34' C29' C35' 120.7(17) . .
C30' C29' C35' 103.3(16) . .
C29 C30 C31 118(2) . .
C31' C30' C29' 105.7(17) . .
C30 C31 C32 132(2) . .
C30' C31' C32' 121.9(19) . .
C33 C32 C31 100.2(19) . .
C33' C32' C31' 132.5(19) . .
C32 C33 C34 131(2) . .
C32' C33' C34' 104.6(17) . .
C29 C34 C33 117(2) . .
C29' C34' C33' 121.5(18) . .

loop_
_geom_bond_atom_site_label_1
_geom_bond_atom_site_label_2
_geom_bond_distance
_geom_bond_site_symmetry_2
Nd1 N1 2.310(4) .
Nd1 O1 2.329(3) 3_666
Nd1 N2 2.337(3) .
Nd1 O1 2.418(3) .
Nd1 O2 2.537(3) .
Nd1 C1 3.000(4) .
Nd1 Si1 3.4697(14) .
Nd1 Nd1 3.8453(5) 3_666
Si1 N2 1.710(4) .
Si1 C25 1.858(7) .
Si1 C23 1.872(7) .
Si1 C24 1.877(6) .
Si2 N2 1.709(4) .
Si2 C26 1.865(6) .
Si2 C28 1.875(6) .
Si2 C27 1.888(6) .
O1 C1 1.379(5) .
O1 Nd1 2.329(3) 3_666
O2 C9 1.406(6) .
O2 C14 1.440(6) .
N1 C8 1.373(5) .
N1 C7 1.461(5) .
C1 C6 1.404(6) .
C1 C2 1.415(6) .
C2 C3 1.388(6) .
C2 C15 1.543(6) .
C3 C4 1.397(6) .
C3 H3 0.9400 .
C4 C5 1.378(6) .
C4 C19 1.535(6) .
C5 C6 1.384(6) .
C5 H5 0.9400 .
C6 C7 1.512(6) .
C7 H7A 0.9800 .
C7 H7B 0.9800 .
C8 C13 1.395(7) .
C8 C9 1.410(7) .
C9 C10 1.380(7) .
C10 C11 1.385(9) .
C10 H10 0.9400 .
C11 C12 1.351(10) .
C11 H11 0.9400 .
C12 C13 1.393(8) .
C12 H12 0.9400 .
C13 H13 0.9400 .
C14 H14A 0.9700 .
C14 H14B 0.9700 .
C14 H14C 0.9700 .
C15 C16 1.530(6) .
C15 C17 1.531(6) .
C15 C18 1.537(6) .
C16 H16A 0.9700 .
C16 H16B 0.9700 .
C16 H16C 0.9700 .
C17 H17A 0.9700 .
C17 H17B 0.9700 .
C17 H17C 0.9700 .
C18 H18A 0.9700 .
C18 H18B 0.9700 .
C18 H18C 0.9700 .
C19 C20 1.471(9) .
C19 C22 1.503(9) .
C19 C21 1.510(9) .
C20 H20A 0.9700 .
C20 H20B 0.9700 .
C20 H20C 0.9700 .
C21 H21A 0.9700 .
C21 H21B 0.9700 .
C21 H21C 0.9700 .
C22 H22A 0.9700 .
C22 H22B 0.9700 .
C22 H22C 0.9700 .
C23 H23A 0.9700 .
C23 H23B 0.9700 .
C23 H23C 0.9700 .
C24 H24A 0.9700 .
C24 H24B 0.9700 .
C24 H24C 0.9700 .
C25 H25A 0.9700 .
C25 H25B 0.9700 .
C25 H25C 0.9700 .
C26 H26A 0.9700 .
C26 H26B 0.9700 .
C26 H26C 0.9700 .
C27 H27A 0.9700 .
C27 H27B 0.9700 .
C27 H27C 0.9700 .
C28 H28A 0.9700 .
C28 H28B 0.9700 .
C28 H28C 0.9700 .
C29 C30 1.341(16) .
C29 C34 1.401(16) .
C29 C35 1.528(16) .
C29' C34' 1.392(16) .
C29' C30' 1.433(17) .
C29' C35' 1.550(16) .
C30 C31 1.369(17) .
C30' C31' 1.408(17) .
C31 C32 1.438(17) .
C31' C32' 1.416(17) .
C32 C33 1.354(17) .
C32' C33' 1.405(17) .
C33 C34 1.427(17) .
C33' C34' 1.444(16) .
